data_7239291
loop_
_publ_author_name
'Pawar, Sachin A.'
'Jabgunde, Amit M.'
'Petzold, Katja'
'Maguire, Glenn E. M.'
'Dhavale, Dilip D.'
'Kruger, Hendrik G.'
'Govender, Thavendran'

_publ_section_title
;
 Investigation and folding pattern of l-ido and d-gluco peptides by EASY
 ROESY NMR and X-ray
;
_journal_issue 45
_journal_name_full 'RSC Advances'
_journal_page_first 23355
_journal_paper_doi 10.1039/c3ra44542a
_journal_volume 3
_journal_year 2013
_chemical_formula_sum 'C24 H34 N O8.5'
_chemical_formula_weight 472.52
_space_group_IT_number 19
_space_group_name_Hall 'P 2ac 2ab'
_space_group_name_H-M_alt 'P 21 21 21'
_symmetry_cell_setting orthorhombic
_symmetry_space_group_name_H-M 'P 21 21 21'
_atom_sites_solution_hydrogens geom
_atom_sites_solution_primary direct
_atom_sites_solution_secondary difmap
_audit_creation_method SHELXL-97
_cell_angle_alpha 90.00
_cell_angle_beta 90.00
_cell_angle_gamma 90.00
_cell_formula_units_Z 8
_cell_length_a 9.2847(14)
_cell_length_b 19.642(3)
_cell_length_c 27.419(4)
_cell_measurement_reflns_used 18067
_cell_measurement_temperature 173(2)
_cell_measurement_theta_max 25.78
_cell_measurement_theta_min 1.28
_cell_volume 5000.4(13)
_computing_cell_refinement 'SAINT (7.60a, Bruker AXS Inc., Madison, WI, USA, 2006)'
_computing_data_collection 'SAINT (7.60a, Bruker AXS Inc., Madison, WI, USA, 2006)'
_computing_data_reduction 'SAINT (7.60a, Bruker AXS Inc., Madison, WI, USA, 2006)'
_computing_molecular_graphics 'X-Seed (Barbour, 2001)'
_computing_publication_material 'SHELXL-97 (Sheldrick, 2001)'
_computing_structure_refinement 'SHELXL-97 (Sheldrick, 1997)'
_computing_structure_solution 'SHELXS-97 (Sheldrick, 1997)'
_diffrn_ambient_temperature 173(2)
_diffrn_measured_fraction_theta_full 0.994
_diffrn_measured_fraction_theta_max 0.994
_diffrn_measurement_device_type 'Bruker Kappa Duo Apex II Diffractometer'
_diffrn_measurement_method '0.5\% \f scans and \w scans'
_diffrn_radiation_monochromator graphite
_diffrn_radiation_source 'fine-focus sealed tube'
_diffrn_radiation_type MoK\a
_diffrn_radiation_wavelength 0.71073
_diffrn_reflns_av_R_equivalents 0.1003
_diffrn_reflns_av_sigmaI/netI 0.1004
_diffrn_reflns_limit_h_max 10
_diffrn_reflns_limit_h_min -11
_diffrn_reflns_limit_k_max 22
_diffrn_reflns_limit_k_min -23
_diffrn_reflns_limit_l_max 23
_diffrn_reflns_limit_l_min -33
_diffrn_reflns_number 18067
_diffrn_reflns_theta_full 25.78
_diffrn_reflns_theta_max 25.78
_diffrn_reflns_theta_min 1.28
_diffrn_standards_decay_% 0
_diffrn_standards_interval_count 0
_diffrn_standards_interval_time 0
_diffrn_standards_number 0
_exptl_absorpt_coefficient_mu 0.095
_exptl_absorpt_correction_T_max 0.9972
_exptl_absorpt_correction_T_min 0.9887
_exptl_absorpt_correction_type multi-scan
_exptl_absorpt_process_details 'SADABS (Sheldrick, 1996)'
_exptl_crystal_colour colourless
_exptl_crystal_density_diffrn 1.255
_exptl_crystal_density_meas ?
_exptl_crystal_density_method 'not measured'
_exptl_crystal_description block
_exptl_crystal_F_000 2024
_exptl_crystal_size_max 0.12
_exptl_crystal_size_mid 0.08
_exptl_crystal_size_min 0.03
_refine_diff_density_max 0.331
_refine_diff_density_min -0.264
_refine_diff_density_rms 0.057
_refine_ls_extinction_coef none
_refine_ls_extinction_method none
_refine_ls_goodness_of_fit_ref 0.958
_refine_ls_hydrogen_treatment mixed
_refine_ls_matrix_type full
_refine_ls_number_parameters 624
_refine_ls_number_reflns 5333
_refine_ls_number_restraints 4
_refine_ls_restrained_S_all 0.957
_refine_ls_R_factor_all 0.1316
_refine_ls_R_factor_gt 0.0559
_refine_ls_shift/su_max 0.000
_refine_ls_shift/su_mean 0.000
_refine_ls_structure_factor_coef Fsqd
_refine_ls_weighting_details 'calc w=1/[\s^2^(Fo^2^)+(0.0662P)^2^+0.0000P] where P=(Fo^2^+2Fc^2^)/3'
_refine_ls_weighting_scheme calc
_refine_ls_wR_factor_gt 0.1155
_refine_ls_wR_factor_ref 0.1425
_reflns_number_gt 2861
_reflns_number_total 5333
_reflns_threshold_expression >2sigma(I)
_cod_data_source_file c3ra44542a.txt
_cod_data_source_block sachin3
_cod_depositor_comments
;
The following automatic conversions were performed:

data item '_symmetry_cell_setting' value 'Orthorhombic' was changed
to 'orthorhombic' in accordance with the
/home/saulius/struct/COD-crude-data/automatic-downloads/DataCite-retrospective/RSC/depositions/lib/dictionaries/cif_core.dic
dictionary named 'cif_core.dic' version 2.4.2 last updated on
2011-04-26.

data item '_exptl_crystal_density_meas' value 'not mesaured' was
changed to '?' -- the value is perceived as not measured.

Automatic conversion script
Id: cif_fix_values 6909 2019-04-08 15:41:33Z antanas 
;
_cod_original_sg_symbol_H-M P212121
_cod_original_formula_sum 'C24 H34 N O8.50'
_cod_database_code 7239291

loop_
_symmetry_equiv_pos_as_xyz
'x, y, z'
'-x+1/2, -y, z+1/2'
'x+1/2, -y+1/2, -z'
'-x, y+1/2, -z+1/2'

loop_
_atom_site_label
_atom_site_type_symbol
_atom_site_fract_x
_atom_site_fract_y
_atom_site_fract_z
_atom_site_U_iso_or_equiv
_atom_site_adp_type
_atom_site_occupancy
_atom_site_symmetry_multiplicity
_atom_site_calc_flag
_atom_site_refinement_flags
O1A O 0.2867(4) 0.81053(18) 0.84443(14) 0.0355(10) Uani 1 1 d .
O2A O 0.2765(4) 0.69588(18) 0.85500(14) 0.0351(10) Uani 1 1 d .
O3A O 0.5341(4) 0.80914(17) 0.85559(13) 0.0302(9) Uani 1 1 d .
O4A O 0.6640(4) 0.67704(16) 0.84232(13) 0.0296(9) Uani 1 1 d .
O5A O 0.8958(4) 0.77453(19) 0.99934(15) 0.0406(10) Uani 1 1 d .
O6A O 0.9262(4) 0.66278(19) 0.99503(15) 0.0451(11) Uani 1 1 d .
N1A N 0.6738(5) 0.8317(2) 0.95523(17) 0.0292(11) Uani 1 1 d D
C1A C 0.1008(7) 0.7499(3) 0.8015(2) 0.0482(17) Uani 1 1 d .
H1A1 H 0.0356 0.7108 0.8035 0.072 Uiso 1 1 calc R
H1A2 H 0.1663 0.7441 0.7738 0.072 Uiso 1 1 calc R
H1A3 H 0.0445 0.7917 0.7971 0.072 Uiso 1 1 calc R
C2A C 0.0980(7) 0.7638(3) 0.8929(2) 0.0516(18) Uani 1 1 d .
H2A1 H 0.1611 0.7713 0.9211 0.077 Uiso 1 1 calc R
H2A2 H 0.0400 0.7229 0.8982 0.077 Uiso 1 1 calc R
H2A3 H 0.0344 0.8032 0.8888 0.077 Uiso 1 1 calc R
C3A C 0.1874(6) 0.7550(3) 0.8481(2) 0.0300(13) Uani 1 1 d .
C4A C 0.4195(5) 0.7857(2) 0.82603(19) 0.0283(13) Uani 1 1 d .
H4A H 0.4337 0.7990 0.7911 0.034 Uiso 1 1 calc R
C5A C 0.4129(6) 0.7076(2) 0.8319(2) 0.0283(13) Uani 1 1 d .
H5A H 0.4232 0.6828 0.8003 0.034 Uiso 1 1 calc R
C6A C 0.5331(5) 0.6916(3) 0.8677(2) 0.0290(13) Uani 1 1 d .
H6A H 0.5059 0.6540 0.8904 0.035 Uiso 1 1 calc R
C7A C 0.5476(5) 0.7600(2) 0.89444(19) 0.0261(12) Uani 1 1 d .
H7A H 0.4651 0.7655 0.9176 0.031 Uiso 1 1 calc R
C8A C 0.6742(6) 0.6062(2) 0.8307(2) 0.0353(14) Uani 1 1 d .
H8A1 H 0.5941 0.5930 0.8088 0.042 Uiso 1 1 calc R
H8A2 H 0.6671 0.5787 0.8609 0.042 Uiso 1 1 calc R
C9A C 0.8168(6) 0.5930(3) 0.8059(2) 0.0306(13) Uani 1 1 d .
C10A C 0.8316(7) 0.5935(3) 0.7563(2) 0.0379(15) Uani 1 1 d .
H10A H 0.7497 0.6024 0.7365 0.046 Uiso 1 1 calc R
C11A C 0.9636(8) 0.5814(3) 0.7342(3) 0.0517(19) Uani 1 1 d .
H11A H 0.9724 0.5826 0.6997 0.062 Uiso 1 1 calc R
C12A C 1.0815(8) 0.5676(3) 0.7630(3) 0.054(2) Uani 1 1 d .
H12A H 1.1720 0.5586 0.7482 0.065 Uiso 1 1 calc R
C13A C 1.0692(7) 0.5668(3) 0.8132(3) 0.0481(17) Uani 1 1 d .
H13A H 1.1514 0.5576 0.8328 0.058 Uiso 1 1 calc R
C14A C 0.9362(6) 0.5795(2) 0.8354(2) 0.0389(15) Uani 1 1 d .
H14A H 0.9272 0.5789 0.8699 0.047 Uiso 1 1 calc R
C15A C 0.6897(5) 0.7709(2) 0.92207(19) 0.0273(12) Uani 1 1 d .
H15A H 0.7694 0.7792 0.8983 0.033 Uiso 1 1 calc R
C16A C 0.6704(6) 0.9008(2) 0.9327(2) 0.0354(14) Uani 1 1 d .
H16A H 0.6486 0.9349 0.9582 0.042 Uiso 1 1 calc R
H16B H 0.5922 0.9025 0.9082 0.042 Uiso 1 1 calc R
C17A C 0.8109(6) 0.9193(3) 0.9084(2) 0.0349(14) Uani 1 1 d .
C18A C 0.9286(6) 0.9386(3) 0.9364(2) 0.0487(17) Uani 1 1 d .
H18A H 0.9204 0.9405 0.9709 0.058 Uiso 1 1 calc R
C19A C 1.0571(8) 0.9550(4) 0.9143(3) 0.067(2) Uani 1 1 d .
H19A H 1.1371 0.9681 0.9337 0.080 Uiso 1 1 calc R
C20A C 1.0709(8) 0.9528(3) 0.8647(3) 0.0568(19) Uani 1 1 d .
H20A H 1.1603 0.9639 0.8498 0.068 Uiso 1 1 calc R
C21A C 0.9538(7) 0.9342(3) 0.8362(3) 0.0508(17) Uani 1 1 d .
H21A H 0.9624 0.9334 0.8017 0.061 Uiso 1 1 calc R
C22A C 0.8251(7) 0.9170(3) 0.8580(2) 0.0387(15) Uani 1 1 d .
H22A H 0.7457 0.9034 0.8385 0.046 Uiso 1 1 calc R
C23A C 0.7262(5) 0.7096(2) 0.9535(2) 0.0275(13) Uani 1 1 d .
H23A H 0.7384 0.6695 0.9320 0.033 Uiso 1 1 calc R
H23B H 0.6435 0.7002 0.9753 0.033 Uiso 1 1 calc R
C24A C 0.8613(6) 0.7171(3) 0.9848(2) 0.0331(14) Uani 1 1 d .
O1B O -0.2022(4) 0.70691(17) 0.66201(14) 0.0353(9) Uani 1 1 d .
O2B O -0.2211(4) 0.82122(18) 0.65218(13) 0.0316(9) Uani 1 1 d .
O3B O 0.0389(4) 0.71376(17) 0.64050(13) 0.0322(9) Uani 1 1 d .
O4B O 0.1677(4) 0.84473(16) 0.65987(13) 0.0316(9) Uani 1 1 d .
O5B O 0.4574(4) 0.87613(19) 0.53286(16) 0.0460(11) Uani 1 1 d .
O6B O 0.4223(4) 0.76963(17) 0.50715(14) 0.0372(10) Uani 1 1 d .
N1B N 0.1806(5) 0.7022(2) 0.54162(16) 0.0275(11) Uani 1 1 d D
C1B C -0.3726(7) 0.7661(3) 0.7122(2) 0.058(2) Uani 1 1 d .
H1B1 H -0.2978 0.7732 0.7369 0.087 Uiso 1 1 calc R
H1B2 H -0.4256 0.7242 0.7195 0.087 Uiso 1 1 calc R
H1B3 H -0.4392 0.8048 0.7124 0.087 Uiso 1 1 calc R
C2B C -0.4090(7) 0.7507(3) 0.6216(3) 0.0576(19) Uani 1 1 d .
H2B1 H -0.4681 0.7103 0.6279 0.086 Uiso 1 1 calc R
H2B2 H -0.3564 0.7448 0.5909 0.086 Uiso 1 1 calc R
H2B3 H -0.4713 0.7908 0.6192 0.086 Uiso 1 1 calc R
C3B C -0.3037(6) 0.7603(3) 0.6627(2) 0.0355(14) Uani 1 1 d .
C4B C -0.0648(6) 0.7331(3) 0.6757(2) 0.0326(13) Uani 1 1 d .
H4B H -0.0366 0.7180 0.7092 0.039 Uiso 1 1 calc R
C5B C -0.0803(6) 0.8108(2) 0.6727(2) 0.0291(13) Uani 1 1 d .
H5B H -0.0682 0.8336 0.7051 0.035 Uiso 1 1 calc R
C6B C 0.0344(5) 0.8325(3) 0.6356(2) 0.0307(13) Uani 1 1 d .
H6B H 0.0028 0.8724 0.6157 0.037 Uiso 1 1 calc R
C7B C 0.0495(5) 0.7681(3) 0.60507(19) 0.0278(13) Uani 1 1 d .
H7B H -0.0332 0.7650 0.5818 0.033 Uiso 1 1 calc R
C8B C 0.1783(6) 0.9144(3) 0.6753(3) 0.0471(17) Uani 1 1 d .
H8B1 H 0.1030 0.9243 0.6999 0.057 Uiso 1 1 calc R
H8B2 H 0.1637 0.9451 0.6472 0.057 Uiso 1 1 calc R
C9B C 0.3259(6) 0.9261(3) 0.6972(2) 0.0337(14) Uani 1 1 d .
C10B C 0.4409(7) 0.9386(3) 0.6668(2) 0.0440(16) Uani 1 1 d .
H10B H 0.4274 0.9390 0.6325 0.053 Uiso 1 1 calc R
C11B C 0.5776(7) 0.9507(3) 0.6865(3) 0.057(2) Uani 1 1 d .
H11B H 0.6576 0.9593 0.6658 0.068 Uiso 1 1 calc R
C12B C 0.5944(8) 0.9499(3) 0.7367(4) 0.061(2) Uani 1 1 d .
H12B H 0.6866 0.9585 0.7504 0.074 Uiso 1 1 calc R
C13B C 0.4811(8) 0.9372(3) 0.7664(3) 0.0541(19) Uani 1 1 d .
H13B H 0.4946 0.9367 0.8007 0.065 Uiso 1 1 calc R
C14B C 0.3469(7) 0.9251(3) 0.7474(2) 0.0390(16) Uani 1 1 d .
H14B H 0.2682 0.9160 0.7685 0.047 Uiso 1 1 calc R
C15B C 0.1891(5) 0.7599(2) 0.57730(19) 0.0283(13) Uani 1 1 d .
H15B H 0.2684 0.7505 0.6010 0.034 Uiso 1 1 calc R
C16B C 0.1726(6) 0.6312(2) 0.5622(2) 0.0304(13) Uani 1 1 d .
H16C H 0.1524 0.5988 0.5354 0.037 Uiso 1 1 calc R
H16D H 0.0914 0.6288 0.5856 0.037 Uiso 1 1 calc R
C17B C 0.3095(6) 0.6094(3) 0.5880(2) 0.0330(14) Uani 1 1 d .
C18B C 0.3154(7) 0.6059(3) 0.6382(2) 0.0411(15) Uani 1 1 d .
H18B H 0.2343 0.6185 0.6573 0.049 Uiso 1 1 calc R
C19B C 0.4407(8) 0.5838(3) 0.6606(3) 0.0511(18) Uani 1 1 d .
H19B H 0.4450 0.5814 0.6952 0.061 Uiso 1 1 calc R
C20B C 0.5573(8) 0.5655(3) 0.6339(3) 0.059(2) Uani 1 1 d .
H20B H 0.6425 0.5507 0.6499 0.070 Uiso 1 1 calc R
C21B C 0.5532(7) 0.5681(3) 0.5842(3) 0.062(2) Uani 1 1 d .
H21B H 0.6351 0.5550 0.5657 0.074 Uiso 1 1 calc R
C22B C 0.4281(6) 0.5902(3) 0.5604(2) 0.0453(16) Uani 1 1 d .
H22B H 0.4245 0.5921 0.5258 0.054 Uiso 1 1 calc R
C23B C 0.2270(5) 0.8248(3) 0.5480(2) 0.0344(14) Uani 1 1 d .
H23C H 0.2162 0.8650 0.5694 0.041 Uiso 1 1 calc R
H23D H 0.1577 0.8297 0.5207 0.041 Uiso 1 1 calc R
C24B C 0.3825(6) 0.8238(3) 0.5269(2) 0.0327(14) Uani 1 1 d .
O1W O 0.8520(5) 0.5304(2) 0.9768(2) 0.0740(16) Uani 1 1 d .
O2W O 1.2974(5) 0.5893(2) 0.94064(19) 0.0736(15) Uani 1 1 d .
O3W O 0.7471(4) 0.8732(2) 0.55511(15) 0.0439(11) Uani 1 1 d .
O4W O 0.4312(5) 1.0163(2) 0.55382(16) 0.0600(13) Uani 1 1 d .
O5W O 0.0939(5) 0.4912(2) 0.92774(18) 0.0715(15) Uani 1 1 d .
H1BY H 0.099(3) 0.706(2) 0.5196(14) 0.029(14) Uiso 1 1 d D
H1AX H 0.584(3) 0.829(3) 0.9732(18) 0.053(18) Uiso 1 1 d D
H1AY H 0.758(3) 0.826(2) 0.9755(15) 0.029(15) Uiso 1 1 d D
H1BX H 0.263(4) 0.705(3) 0.5201(16) 0.049(18) Uiso 1 1 d D

loop_
_atom_site_aniso_label
_atom_site_aniso_U_11
_atom_site_aniso_U_22
_atom_site_aniso_U_33
_atom_site_aniso_U_23
_atom_site_aniso_U_13
_atom_site_aniso_U_12
O1A 0.020(2) 0.035(2) 0.051(3) 0.0027(18) 0.0026(19) -0.0020(16)
O2A 0.017(2) 0.037(2) 0.051(3) 0.0071(18) -0.0015(19) 0.0002(16)
O3A 0.023(2) 0.031(2) 0.036(2) 0.0082(17) -0.0024(19) -0.0007(16)
O4A 0.0204(19) 0.0269(19) 0.041(2) -0.0047(17) 0.0069(18) 0.0008(16)
O5A 0.027(2) 0.042(2) 0.052(3) 0.000(2) -0.014(2) -0.0047(19)
O6A 0.028(2) 0.047(2) 0.060(3) -0.001(2) -0.020(2) 0.002(2)
N1A 0.017(2) 0.035(3) 0.036(3) -0.006(2) 0.001(3) -0.001(2)
C1A 0.047(4) 0.044(3) 0.054(4) 0.002(3) -0.014(4) -0.001(3)
C2A 0.034(4) 0.064(4) 0.057(4) 0.007(3) 0.010(3) 0.005(3)
C3A 0.020(3) 0.032(3) 0.037(3) 0.002(2) -0.003(3) 0.000(2)
C4A 0.016(3) 0.043(3) 0.026(3) 0.001(3) 0.000(3) 0.003(3)
C5A 0.023(3) 0.033(3) 0.029(3) -0.003(2) 0.001(3) 0.006(3)
C6A 0.020(3) 0.033(3) 0.034(3) 0.003(2) -0.002(3) 0.000(2)
C7A 0.015(3) 0.031(3) 0.033(3) 0.003(2) 0.003(3) 0.001(2)
C8A 0.024(3) 0.024(3) 0.057(4) -0.002(3) 0.004(3) -0.001(2)
C9A 0.032(3) 0.024(3) 0.036(4) -0.001(2) 0.005(3) 0.001(3)
C10A 0.046(4) 0.028(3) 0.039(4) -0.001(3) 0.002(3) 0.003(3)
C11A 0.067(5) 0.038(3) 0.050(4) -0.005(3) 0.029(4) 0.002(3)
C12A 0.044(4) 0.036(3) 0.083(6) 0.002(4) 0.033(5) 0.005(3)
C13A 0.028(4) 0.044(4) 0.072(5) 0.009(3) -0.001(4) 0.002(3)
C14A 0.039(4) 0.032(3) 0.046(4) 0.005(3) 0.003(4) 0.006(3)
C15A 0.020(3) 0.032(3) 0.030(3) -0.004(2) -0.001(3) -0.001(2)
C16A 0.024(3) 0.030(3) 0.051(4) -0.004(3) 0.004(3) -0.001(3)
C17A 0.031(3) 0.026(3) 0.048(4) 0.004(3) -0.002(3) -0.001(2)
C18A 0.041(4) 0.056(4) 0.050(4) -0.005(3) 0.006(4) -0.017(3)
C19A 0.044(4) 0.087(5) 0.069(6) -0.005(4) -0.003(4) -0.032(4)
C20A 0.047(4) 0.060(4) 0.064(5) -0.001(4) 0.017(4) -0.015(4)
C21A 0.054(5) 0.050(4) 0.048(4) 0.013(3) 0.010(4) -0.004(3)
C22A 0.031(3) 0.038(3) 0.048(4) 0.011(3) 0.001(3) -0.002(3)
C23A 0.017(3) 0.028(3) 0.038(3) 0.002(2) 0.000(3) 0.000(2)
C24A 0.026(3) 0.041(3) 0.033(3) 0.009(3) 0.001(3) -0.001(3)
O1B 0.024(2) 0.034(2) 0.048(3) 0.0019(18) 0.000(2) 0.0008(17)
O2B 0.0160(19) 0.038(2) 0.041(3) 0.0013(18) 0.0011(18) 0.0034(16)
O3B 0.023(2) 0.031(2) 0.043(2) 0.0042(17) 0.0082(19) 0.0068(16)
O4B 0.020(2) 0.030(2) 0.045(2) -0.0049(17) -0.0102(19) 0.0009(16)
O5B 0.028(2) 0.037(2) 0.072(3) -0.001(2) 0.005(2) -0.0068(19)
O6B 0.029(2) 0.041(2) 0.042(2) -0.0062(19) 0.008(2) 0.0007(19)
N1B 0.020(2) 0.033(2) 0.030(3) -0.001(2) -0.001(2) 0.005(2)
C1B 0.057(5) 0.051(4) 0.066(5) 0.006(4) 0.035(4) 0.002(3)
C2B 0.035(4) 0.048(4) 0.090(6) 0.017(4) -0.013(4) -0.009(3)
C3B 0.024(3) 0.033(3) 0.049(4) 0.008(3) 0.008(3) -0.004(2)
C4B 0.027(3) 0.036(3) 0.035(3) 0.005(3) 0.000(3) -0.003(3)
C5B 0.024(3) 0.035(3) 0.029(3) -0.003(2) 0.003(3) -0.003(3)
C6B 0.020(3) 0.041(3) 0.030(3) 0.003(3) -0.005(3) 0.000(2)
C7B 0.016(3) 0.033(3) 0.034(3) 0.001(2) 0.000(3) 0.000(2)
C8B 0.036(4) 0.037(3) 0.068(5) -0.011(3) -0.006(4) 0.003(3)
C9B 0.024(3) 0.029(3) 0.048(4) -0.008(3) -0.010(3) 0.000(3)
C10B 0.046(4) 0.037(3) 0.048(4) 0.003(3) 0.011(4) 0.001(3)
C11B 0.023(4) 0.037(4) 0.110(7) 0.016(4) 0.015(4) 0.002(3)
C12B 0.045(5) 0.034(4) 0.105(7) 0.002(4) -0.032(5) -0.008(3)
C13B 0.069(5) 0.039(4) 0.055(5) -0.009(3) -0.026(4) 0.003(4)
C14B 0.048(4) 0.027(3) 0.042(4) -0.002(3) -0.002(3) -0.006(3)
C15B 0.019(3) 0.035(3) 0.031(3) -0.003(2) -0.004(3) 0.004(2)
C16B 0.025(3) 0.033(3) 0.033(3) 0.000(3) 0.001(3) -0.001(3)
C17B 0.029(3) 0.027(3) 0.043(4) 0.001(3) -0.001(3) 0.001(2)
C18B 0.039(4) 0.045(4) 0.039(4) 0.017(3) -0.004(3) 0.005(3)
C19B 0.061(5) 0.043(4) 0.049(4) 0.012(3) -0.007(4) 0.005(3)
C20B 0.048(5) 0.055(4) 0.073(6) 0.005(4) -0.022(5) 0.013(4)
C21B 0.035(4) 0.063(4) 0.088(6) -0.020(4) -0.005(4) 0.018(3)
C22B 0.035(4) 0.053(4) 0.048(4) -0.004(3) 0.000(4) 0.011(3)
C23B 0.024(3) 0.042(3) 0.038(4) 0.000(3) 0.005(3) 0.004(3)
C24B 0.020(3) 0.039(3) 0.040(4) 0.008(3) 0.001(3) 0.001(3)
O1W 0.042(3) 0.053(3) 0.127(5) -0.008(3) -0.015(3) 0.007(2)
O2W 0.061(3) 0.073(3) 0.086(4) 0.015(3) 0.000(3) -0.007(3)
O3W 0.028(2) 0.055(2) 0.049(3) 0.002(2) 0.001(2) -0.006(2)
O4W 0.057(3) 0.057(3) 0.066(3) 0.009(2) 0.005(3) 0.015(2)
O5W 0.063(3) 0.059(3) 0.093(4) 0.010(3) -0.011(3) 0.016(3)

loop_
_atom_type_symbol
_atom_type_description
_atom_type_scat_dispersion_real
_atom_type_scat_dispersion_imag
_atom_type_scat_source
C C 0.0033 0.0000 'International Tables Vol C Tables 4.2.6.8 and 6.1.1.4'
H H 0.0000 0.0000 'International Tables Vol C Tables 4.2.6.8 and 6.1.1.4'
N N 0.0061 0.0000 'International Tables Vol C Tables 4.2.6.8 and 6.1.1.4'
O O 0.0106 0.0000 'International Tables Vol C Tables 4.2.6.8 and 6.1.1.4'

loop_
_geom_angle_atom_site_label_1
_geom_angle_atom_site_label_2
_geom_angle_atom_site_label_3
_geom_angle
C4A O1A C3A 108.9(4)
C5A O2A C3A 108.7(4)
C4A O3A C7A 105.7(4)
C6A O4A C8A 111.0(4)
C16A N1A C15A 118.3(4)
C16A N1A H1AX 104(3)
C15A N1A H1AX 110(3)
C16A N1A H1AY 111(3)
C15A N1A H1AY 100(3)
H1AX N1A H1AY 113(4)
C3A C1A H1A1 109.5
C3A C1A H1A2 109.5
H1A1 C1A H1A2 109.5
C3A C1A H1A3 109.5
H1A1 C1A H1A3 109.5
H1A2 C1A H1A3 109.5
C3A C2A H2A1 109.5
C3A C2A H2A2 109.5
H2A1 C2A H2A2 109.5
C3A C2A H2A3 109.5
H2A1 C2A H2A3 109.5
H2A2 C2A H2A3 109.5
O1A C3A O2A 104.7(4)
O1A C3A C2A 109.1(5)
O2A C3A C2A 107.8(4)
O1A C3A C1A 109.4(4)
O2A C3A C1A 111.3(4)
C2A C3A C1A 114.0(5)
O3A C4A O1A 109.8(4)
O3A C4A C5A 107.0(4)
O1A C4A C5A 105.6(4)
O3A C4A H4A 111.4
O1A C4A H4A 111.4
C5A C4A H4A 111.4
O2A C5A C6A 109.4(4)
O2A C5A C4A 103.9(4)
C6A C5A C4A 104.1(4)
O2A C5A H5A 112.9
C6A C5A H5A 112.9
C4A C5A H5A 112.9
O4A C6A C5A 110.7(4)
O4A C6A C7A 109.4(4)
C5A C6A C7A 101.0(4)
O4A C6A H6A 111.7
C5A C6A H6A 111.7
C7A C6A H6A 111.7
O3A C7A C15A 110.3(4)
O3A C7A C6A 103.0(4)
C15A C7A C6A 115.6(4)
O3A C7A H7A 109.3
C15A C7A H7A 109.3
C6A C7A H7A 109.3
O4A C8A C9A 108.9(4)
O4A C8A H8A1 109.9
C9A C8A H8A1 109.9
O4A C8A H8A2 109.9
C9A C8A H8A2 109.9
H8A1 C8A H8A2 108.3
C10A C9A C14A 119.8(5)
C10A C9A C8A 122.3(6)
C14A C9A C8A 117.9(5)
C9A C10A C11A 121.5(6)
C9A C10A H10A 119.3
C11A C10A H10A 119.3
C12A C11A C10A 119.1(6)
C12A C11A H11A 120.4
C10A C11A H11A 120.4
C11A C12A C13A 120.5(6)
C11A C12A H12A 119.8
C13A C12A H12A 119.8
C12A C13A C14A 120.2(6)
C12A C13A H13A 119.9
C14A C13A H13A 119.9
C9A C14A C13A 118.9(6)
C9A C14A H14A 120.5
C13A C14A H14A 120.5
N1A C15A C23A 107.9(4)
N1A C15A C7A 108.8(4)
C23A C15A C7A 111.2(4)
N1A C15A H15A 109.6
C23A C15A H15A 109.6
C7A C15A H15A 109.6
N1A C16A C17A 112.6(4)
N1A C16A H16A 109.1
C17A C16A H16A 109.1
N1A C16A H16B 109.1
C17A C16A H16B 109.1
H16A C16A H16B 107.8
C22A C17A C18A 119.1(6)
C22A C17A C16A 120.9(5)
C18A C17A C16A 120.1(6)
C19A C18A C17A 120.1(6)
C19A C18A H18A 119.9
C17A C18A H18A 119.9
C20A C19A C18A 120.8(7)
C20A C19A H19A 119.6
C18A C19A H19A 119.6
C19A C20A C21A 119.7(7)
C19A C20A H20A 120.2
C21A C20A H20A 120.2
C22A C21A C20A 120.0(6)
C22A C21A H21A 120.0
C20A C21A H21A 120.0
C21A C22A C17A 120.3(6)
C21A C22A H22A 119.8
C17A C22A H22A 119.8
C15A C23A C24A 115.1(4)
C15A C23A H23A 108.5
C24A C23A H23A 108.5
C15A C23A H23B 108.5
C24A C23A H23B 108.5
H23A C23A H23B 107.5
O5A C24A O6A 125.2(5)
O5A C24A C23A 118.8(5)
O6A C24A C23A 115.9(5)
C3B O1B C4B 109.1(4)
C5B O2B C3B 106.6(4)
C4B O3B C7B 107.9(4)
C6B O4B C8B 111.0(4)
C15B N1B C16B 117.2(4)
C15B N1B H1BY 113(3)
C16B N1B H1BY 106(3)
C15B N1B H1BX 108(3)
C16B N1B H1BX 109(3)
H1BY N1B H1BX 103(4)
C3B C1B H1B1 109.5
C3B C1B H1B2 109.5
H1B1 C1B H1B2 109.5
C3B C1B H1B3 109.5
H1B1 C1B H1B3 109.5
H1B2 C1B H1B3 109.5
C3B C2B H2B1 109.5
C3B C2B H2B2 109.5
H2B1 C2B H2B2 109.5
C3B C2B H2B3 109.5
H2B1 C2B H2B3 109.5
H2B2 C2B H2B3 109.5
O1B C3B O2B 104.9(4)
O1B C3B C2B 109.4(5)
O2B C3B C2B 107.4(4)
O1B C3B C1B 110.7(5)
O2B C3B C1B 109.9(5)
C2B C3B C1B 114.2(5)
O3B C4B O1B 109.4(4)
O3B C4B C5B 107.1(4)
O1B C4B C5B 105.1(4)
O3B C4B H4B 111.6
O1B C4B H4B 111.6
C5B C4B H4B 111.6
O2B C5B C6B 109.4(4)
O2B C5B C4B 104.3(4)
C6B C5B C4B 104.2(4)
O2B C5B H5B 112.7
C6B C5B H5B 112.7
C4B C5B H5B 112.7
O4B C6B C7B 108.5(4)
O4B C6B C5B 109.9(4)
C7B C6B C5B 101.5(4)
O4B C6B H6B 112.1
C7B C6B H6B 112.1
C5B C6B H6B 112.1
O3B C7B C15B 108.6(4)
O3B C7B C6B 103.7(4)
C15B C7B C6B 116.4(4)
O3B C7B H7B 109.3
C15B C7B H7B 109.3
C6B C7B H7B 109.3
O4B C8B C9B 108.9(5)
O4B C8B H8B1 109.9
C9B C8B H8B1 109.9
O4B C8B H8B2 109.9
C9B C8B H8B2 109.9
H8B1 C8B H8B2 108.3
C10B C9B C14B 119.5(6)
C10B C9B C8B 119.3(6)
C14B C9B C8B 121.1(6)
C9B C10B C11B 120.0(6)
C9B C10B H10B 120.0
C11B C10B H10B 120.0
C12B C11B C10B 118.9(7)
C12B C11B H11B 120.5
C10B C11B H11B 120.5
C13B C12B C11B 120.8(7)
C13B C12B H12B 119.6
C11B C12B H12B 119.6
C12B C13B C14B 120.6(7)
C12B C13B H13B 119.7
C14B C13B H13B 119.7
C13B C14B C9B 120.1(6)
C13B C14B H14B 119.9
C9B C14B H14B 119.9
N1B C15B C7B 111.3(4)
N1B C15B C23B 107.2(4)
C7B C15B C23B 111.7(4)
N1B C15B H15B 108.9
C7B C15B H15B 108.9
C23B C15B H15B 108.9
N1B C16B C17B 113.3(4)
N1B C16B H16C 108.9
C17B C16B H16C 108.9
N1B C16B H16D 108.9
C17B C16B H16D 108.9
H16C C16B H16D 107.7
C18B C17B C22B 120.0(5)
C18B C17B C16B 120.9(5)
C22B C17B C16B 119.1(5)
C17B C18B C19B 119.4(6)
C17B C18B H18B 120.3
C19B C18B H18B 120.3
C20B C19B C18B 120.9(6)
C20B C19B H19B 119.5
C18B C19B H19B 119.5
C19B C20B C21B 120.5(7)
C19B C20B H20B 119.8
C21B C20B H20B 119.8
C20B C21B C22B 120.0(7)
C20B C21B H21B 120.0
C22B C21B H21B 120.0
C17B C22B C21B 119.1(6)
C17B C22B H22B 120.4
C21B C22B H22B 120.4
C15B C23B C24B 113.2(4)
C15B C23B H23C 108.9
C24B C23B H23C 108.9
C15B C23B H23D 108.9
C24B C23B H23D 108.9
H23C C23B H23D 107.8
O6B C24B O5B 126.2(5)
O6B C24B C23B 116.5(5)
O5B C24B C23B 117.2(5)

loop_
_geom_bond_atom_site_label_1
_geom_bond_atom_site_label_2
_geom_bond_distance
O1A C4A 1.418(6)
O1A C3A 1.432(6)
O2A C5A 1.434(6)
O2A C3A 1.438(6)
O3A C4A 1.414(6)
O3A C7A 1.443(6)
O4A C6A 1.429(6)
O4A C8A 1.430(6)
O5A C24A 1.239(6)
O6A C24A 1.257(6)
N1A C16A 1.492(7)
N1A C15A 1.510(6)
N1A H1AX 0.968(11)
N1A H1AY 0.967(11)
C1A C3A 1.513(8)
C1A H1A1 0.9800
C1A H1A2 0.9800
C1A H1A3 0.9800
C2A C3A 1.492(8)
C2A H2A1 0.9800
C2A H2A2 0.9800
C2A H2A3 0.9800
C4A C5A 1.544(7)
C4A H4A 1.0000
C5A C6A 1.518(7)
C5A H5A 1.0000
C6A C7A 1.537(7)
C6A H6A 1.0000
C7A C15A 1.536(7)
C7A H7A 1.0000
C8A C9A 1.511(8)
C8A H8A1 0.9900
C8A H8A2 0.9900
C9A C10A 1.367(7)
C9A C14A 1.397(8)
C10A C11A 1.388(8)
C10A H10A 0.9500
C11A C12A 1.375(9)
C11A H11A 0.9500
C12A C13A 1.384(9)
C12A H12A 0.9500
C13A C14A 1.398(8)
C13A H13A 0.9500
C14A H14A 0.9500
C15A C23A 1.519(7)
C15A H15A 1.0000
C16A C17A 1.509(8)
C16A H16A 0.9900
C16A H16B 0.9900
C17A C22A 1.388(8)
C17A C18A 1.389(8)
C18A C19A 1.377(9)
C18A H18A 0.9500
C19A C20A 1.365(10)
C19A H19A 0.9500
C20A C21A 1.388(9)
C20A H20A 0.9500
C21A C22A 1.378(8)
C21A H21A 0.9500
C22A H22A 0.9500
C23A C24A 1.526(7)
C23A H23A 0.9900
C23A H23B 0.9900
O1B C3B 1.410(6)
O1B C4B 1.426(6)
O2B C5B 1.437(6)
O2B C3B 1.451(6)
O3B C4B 1.415(6)
O3B C7B 1.446(6)
O4B C6B 1.426(6)
O4B C8B 1.435(6)
O5B C24B 1.252(6)
O6B C24B 1.250(6)
N1B C15B 1.499(6)
N1B C16B 1.508(6)
N1B H1BY 0.969(10)
N1B H1BX 0.971(11)
C1B C3B 1.505(8)
C1B H1B1 0.9800
C1B H1B2 0.9800
C1B H1B3 0.9800
C2B C3B 1.504(8)
C2B H2B1 0.9800
C2B H2B2 0.9800
C2B H2B3 0.9800
C4B C5B 1.535(7)
C4B H4B 1.0000
C5B C6B 1.533(7)
C5B H5B 1.0000
C6B C7B 1.523(7)
C6B H6B 1.0000
C7B C15B 1.512(7)
C7B H7B 1.0000
C8B C9B 1.513(8)
C8B H8B1 0.9900
C8B H8B2 0.9900
C9B C10B 1.377(8)
C9B C14B 1.389(8)
C10B C11B 1.400(9)
C10B H10B 0.9500
C11B C12B 1.384(10)
C11B H11B 0.9500
C12B C13B 1.354(10)
C12B H12B 0.9500
C13B C14B 1.371(9)
C13B H13B 0.9500
C14B H14B 0.9500
C15B C23B 1.548(7)
C15B H15B 1.0000
C16B C17B 1.516(7)
C16B H16C 0.9900
C16B H16D 0.9900
C17B C18B 1.379(8)
C17B C22B 1.389(8)
C18B C19B 1.386(8)
C18B H18B 0.9500
C19B C20B 1.356(9)
C19B H19B 0.9500
C20B C21B 1.364(10)
C20B H20B 0.9500
C21B C22B 1.401(9)
C21B H21B 0.9500
C22B H22B 0.9500
C23B C24B 1.555(7)
C23B H23C 0.9900
C23B H23D 0.9900

loop_
_geom_torsion_atom_site_label_1
_geom_torsion_atom_site_label_2
_geom_torsion_atom_site_label_3
_geom_torsion_atom_site_label_4
_geom_torsion
C4A O1A C3A O2A 27.4(5)
C4A O1A C3A C2A 142.6(5)
C4A O1A C3A C1A -92.0(5)
C5A O2A C3A O1A -28.7(5)
C5A O2A C3A C2A -144.8(5)
C5A O2A C3A C1A 89.4(5)
C7A O3A C4A O1A 86.9(4)
C7A O3A C4A C5A -27.3(5)
C3A O1A C4A O3A -130.8(4)
C3A O1A C4A C5A -15.8(5)
C3A O2A C5A C6A 129.5(4)
C3A O2A C5A C4A 18.8(5)
O3A C4A C5A O2A 115.1(4)
O1A C4A C5A O2A -1.9(5)
O3A C4A C5A C6A 0.5(5)
O1A C4A C5A C6A -116.4(4)
C8A O4A C6A C5A -88.6(5)
C8A O4A C6A C7A 160.8(4)
O2A C5A C6A O4A 157.6(4)
C4A C5A C6A O4A -91.8(5)
O2A C5A C6A C7A -86.5(4)
C4A C5A C6A C7A 24.1(5)
C4A O3A C7A C15A 167.0(4)
C4A O3A C7A C6A 43.1(4)
O4A C6A C7A O3A 75.8(5)
C5A C6A C7A O3A -41.0(5)
O4A C6A C7A C15A -44.5(6)
C5A C6A C7A C15A -161.3(4)
C6A O4A C8A C9A -177.7(5)
O4A C8A C9A C10A -93.4(6)
O4A C8A C9A C14A 87.1(6)
C14A C9A C10A C11A -0.6(8)
C8A C9A C10A C11A 179.9(5)
C9A C10A C11A C12A 0.9(9)
C10A C11A C12A C13A -0.9(9)
C11A C12A C13A C14A 0.5(9)
C10A C9A C14A C13A 0.1(8)
C8A C9A C14A C13A 179.7(5)
C12A C13A C14A C9A -0.1(8)
C16A N1A C15A C23A 166.6(4)
C16A N1A C15A C7A -72.6(6)
O3A C7A C15A N1A 76.6(5)
C6A C7A C15A N1A -167.2(4)
O3A C7A C15A C23A -164.6(4)
C6A C7A C15A C23A -48.4(6)
C15A N1A C16A C17A -65.2(6)
N1A C16A C17A C22A 103.4(6)
N1A C16A C17A C18A -76.3(7)
C22A C17A C18A C19A -0.1(9)
C16A C17A C18A C19A 179.6(6)
C17A C18A C19A C20A 0.1(11)
C18A C19A C20A C21A 0.5(11)
C19A C20A C21A C22A -1.2(10)
C20A C21A C22A C17A 1.2(9)
C18A C17A C22A C21A -0.6(9)
C16A C17A C22A C21A 179.7(5)
N1A C15A C23A C24A -57.3(6)
C7A C15A C23A C24A -176.6(4)
C15A C23A C24A O5A 30.2(7)
C15A C23A C24A O6A -152.2(5)
C4B O1B C3B O2B 28.5(5)
C4B O1B C3B C2B 143.4(5)
C4B O1B C3B C1B -90.0(5)
C5B O2B C3B O1B -32.4(5)
C5B O2B C3B C2B -148.7(4)
C5B O2B C3B C1B 86.6(5)
C7B O3B C4B O1B 93.1(5)
C7B O3B C4B C5B -20.3(5)
C3B O1B C4B O3B -128.5(4)
C3B O1B C4B C5B -13.8(6)
C3B O2B C5B C6B 134.5(4)
C3B O2B C5B C4B 23.4(5)
O3B C4B C5B O2B 110.0(4)
O1B C4B C5B O2B -6.3(6)
O3B C4B C5B C6B -4.8(5)
O1B C4B C5B C6B -121.0(4)
C8B O4B C6B C7B 160.3(5)
C8B O4B C6B C5B -89.6(5)
O2B C5B C6B O4B 160.3(4)
C4B C5B C6B O4B -88.6(5)
O2B C5B C6B C7B -85.0(5)
C4B C5B C6B C7B 26.1(5)
C4B O3B C7B C15B 161.9(4)
C4B O3B C7B C6B 37.6(5)
O4B C6B C7B O3B 77.2(5)
C5B C6B C7B O3B -38.6(5)
O4B C6B C7B C15B -41.9(6)
C5B C6B C7B C15B -157.6(4)
C6B O4B C8B C9B -175.6(5)
O4B C8B C9B C10B 82.0(7)
O4B C8B C9B C14B -98.6(6)
C14B C9B C10B C11B -0.5(9)
C8B C9B C10B C11B 178.9(5)
C9B C10B C11B C12B -0.1(9)
C10B C11B C12B C13B 0.5(9)
C11B C12B C13B C14B -0.3(10)
C12B C13B C14B C9B -0.3(9)
C10B C9B C14B C13B 0.7(9)
C8B C9B C14B C13B -178.7(5)
C16B N1B C15B C7B -68.8(5)
C16B N1B C15B C23B 168.8(4)
O3B C7B C15B N1B 74.4(5)
C6B C7B C15B N1B -169.2(4)
O3B C7B C15B C23B -165.9(4)
C6B C7B C15B C23B -49.5(6)
C15B N1B C16B C17B -67.3(6)
N1B C16B C17B C18B 105.9(6)
N1B C16B C17B C22B -76.7(6)
C22B C17B C18B C19B 0.6(9)
C16B C17B C18B C19B 178.0(5)
C17B C18B C19B C20B -0.1(9)
C18B C19B C20B C21B -0.4(10)
C19B C20B C21B C22B 0.3(10)
C18B C17B C22B C21B -0.6(9)
C16B C17B C22B C21B -178.1(5)
C20B C21B C22B C17B 0.1(10)
N1B C15B C23B C24B -68.7(6)
C7B C15B C23B C24B 169.1(5)
C15B C23B C24B O6B 44.7(7)
C15B C23B C24B O5B -132.7(5)
